data_7041929
loop_
_publ_author_name
'Kumari, Chanda'
'Sain, Dibyendu'
'Kumar, Ashish'
'Debnath, Sushanta'
'Saha, Partha'
'Dey, Swapan'

_publ_section_title
;
 Intracellular detection of hazardous Cd(2+) through a fluorescence
 imaging technique by using a nontoxic coumarin based sensor.
;
_journal_issue 8
_journal_name_full 'Dalton transactions (Cambridge, England : 2003)'
_journal_page_first 2524
_journal_page_last 2531
_journal_paper_doi 10.1039/c6dt04833a
_journal_volume 46
_journal_year 2017
_chemical_formula_sum 'C38 H37 N3 O4'
_chemical_formula_weight 599.70
_chemical_name_systematic
;
 ?
;
_space_group_crystal_system triclinic
_space_group_IT_number 2
_space_group_name_Hall '-P 1'
_space_group_name_H-M_alt 'P -1'
_symmetry_space_group_name_Hall '-P 1'
_symmetry_space_group_name_H-M 'P -1'
_atom_sites_solution_hydrogens geom
_audit_creation_method SHELXL-2013
_audit_update_record
;
2016-12-22 deposited with the CCDC.
2017-01-26 downloaded from the CCDC.
;
_cell_angle_alpha 108.837(2)
_cell_angle_beta 92.772(2)
_cell_angle_gamma 94.376(2)
_cell_formula_units_Z 2
_cell_length_a 9.6575(3)
_cell_length_b 12.1006(4)
_cell_length_c 15.5767(5)
_cell_measurement_reflns_used 8465
_cell_measurement_temperature 296(2)
_cell_measurement_theta_max 56.624
_cell_measurement_theta_min 3.574
_cell_volume 1712.65(10)
_computing_structure_refinement 'SHELXL-2013 (Sheldrick, 2013)'
_diffrn_ambient_temperature 296(2)
_diffrn_measured_fraction_theta_full 0.999
_diffrn_measured_fraction_theta_max 0.994
_diffrn_measurement_device_type 'SuperNova, Single source at offset, Eos'
_diffrn_measurement_method '\w scans'
_diffrn_radiation_type MoK\a
_diffrn_radiation_wavelength 0.71073
_diffrn_reflns_av_R_equivalents 0.0336
_diffrn_reflns_av_unetI/netI 0.0343
_diffrn_reflns_Laue_measured_fraction_full 0.999
_diffrn_reflns_Laue_measured_fraction_max 0.994
_diffrn_reflns_limit_h_max 12
_diffrn_reflns_limit_h_min -12
_diffrn_reflns_limit_k_max 16
_diffrn_reflns_limit_k_min -16
_diffrn_reflns_limit_l_max 20
_diffrn_reflns_limit_l_min -20
_diffrn_reflns_number 31919
_diffrn_reflns_point_group_measured_fraction_full 0.999
_diffrn_reflns_point_group_measured_fraction_max 0.994
_diffrn_reflns_theta_full 25.242
_diffrn_reflns_theta_max 28.312
_diffrn_reflns_theta_min 1.787
_exptl_absorpt_coefficient_mu 0.076
_exptl_crystal_colour colourless
_exptl_crystal_density_diffrn 1.163
_exptl_crystal_description block
_exptl_crystal_F_000 636
_refine_diff_density_max 0.660
_refine_diff_density_min -0.285
_refine_diff_density_rms 0.044
_refine_ls_extinction_method none
_refine_ls_goodness_of_fit_ref 1.097
_refine_ls_hydrogen_treatment constr
_refine_ls_matrix_type full
_refine_ls_number_parameters 406
_refine_ls_number_reflns 8465
_refine_ls_number_restraints 0
_refine_ls_restrained_S_all 1.097
_refine_ls_R_factor_all 0.1040
_refine_ls_R_factor_gt 0.0650
_refine_ls_shift/su_max 0.000
_refine_ls_shift/su_mean 0.000
_refine_ls_structure_factor_coef Fsqd
_refine_ls_weighting_details 'w=1/[\s^2^(Fo^2^)+(0.1024P)^2^+0.2275P] where P=(Fo^2^+2Fc^2^)/3'
_refine_ls_weighting_scheme calc
_refine_ls_wR_factor_gt 0.1848
_refine_ls_wR_factor_ref 0.2055
_reflns_Friedel_coverage 0.000
_reflns_number_gt 5190
_reflns_number_total 8465
_reflns_threshold_expression 'I > 2\s(I)'
_cod_data_source_file c6dt04833a2.cif
_cod_data_source_block shelx
_cod_depositor_comments 'Adding full bibliography for 7041929.cif.'
_cod_database_code 7041929
_shelx_space_group_comment
;
The symmetry employed for this shelxl refinement is uniquely defined
by the following loop, which should always be used as a source of
symmetry information in preference to the above space-group names.
They are only intended as comments.
;
_shelxl_version_number 2013-4

loop_
_space_group_symop_operation_xyz
'x, y, z'
'-x, -y, -z'

loop_
_atom_site_label
_atom_site_type_symbol
_atom_site_fract_x
_atom_site_fract_y
_atom_site_fract_z
_atom_site_U_iso_or_equiv
_atom_site_adp_type
_atom_site_occupancy
_atom_site_site_symmetry_order
_atom_site_calc_flag
_atom_site_refinement_flags_posn
_atom_site_refinement_flags_adp
C1 C 0.07124(19) 0.23535(15) 0.19192(12) 0.0367(4) Uani 1 1 d . .
C2 C 0.0547(2) 0.12245(16) 0.21384(13) 0.0384(4) Uani 1 1 d . .
C3 C -0.0209(2) 0.11267(19) 0.28518(16) 0.0533(5) Uani 1 1 d . .
H3 H -0.0573 0.1791 0.3222 0.064 Uiso 1 1 calc R U
C4 C -0.0443(3) 0.0100(2) 0.30349(16) 0.0572(6) Uani 1 1 d . .
H4 H -0.0953 0.0082 0.3522 0.069 Uiso 1 1 calc R U
C5 C 0.0078(2) -0.09238(18) 0.24970(15) 0.0530(5) Uani 1 1 d . .
C6 C 0.0882(3) -0.08312(18) 0.17973(15) 0.0553(6) Uani 1 1 d . .
H6 H 0.1279 -0.1484 0.1438 0.066 Uiso 1 1 calc R U
C7 C 0.1092(2) 0.02230(16) 0.16364(13) 0.0435(5) Uani 1 1 d . .
C8 C 0.2168(2) 0.11838(16) 0.07035(13) 0.0440(5) Uani 1 1 d . .
C9 C 0.3019(3) 0.10562(18) -0.00082(14) 0.0526(6) Uani 1 1 d . .
H9 H 0.3363 0.0338 -0.0278 0.063 Uiso 1 1 calc R U
C10 C 0.3363(2) 0.19821(18) -0.03230(13) 0.0480(5) Uani 1 1 d . .
C11 C 0.2836(2) 0.30490(19) 0.01273(15) 0.0520(5) Uani 1 1 d . .
H11 H 0.3057 0.3698 -0.0054 0.062 Uiso 1 1 calc R U
C12 C 0.2001(2) 0.31496(18) 0.08296(15) 0.0502(5) Uani 1 1 d . .
H12 H 0.1663 0.3868 0.1108 0.060 Uiso 1 1 calc R U
C13 C 0.1638(2) 0.22187(16) 0.11434(12) 0.0382(4) Uani 1 1 d . .
C14 C -0.1100(3) -0.2108(2) 0.3327(2) 0.0772(8) Uani 1 1 d . .
H14A H -0.1540 -0.2906 0.3124 0.093 Uiso 1 1 calc R U
H14B H -0.1827 -0.1588 0.3360 0.093 Uiso 1 1 calc R U
C15 C -0.0402(5) -0.1846(3) 0.4250(2) 0.1065(12) Uani 1 1 d . .
H15A H -0.1074 -0.1957 0.4656 0.160 Uiso 1 1 calc R U
H15B H 0.0009 -0.1049 0.4465 0.160 Uiso 1 1 calc R U
H15C H 0.0311 -0.2365 0.4225 0.160 Uiso 1 1 calc R U
C16 C 0.0636(4) -0.2990(2) 0.2203(2) 0.0847(9) Uani 1 1 d . .
H16A H 0.1572 -0.2695 0.2137 0.102 Uiso 1 1 calc R U
H16B H 0.0706 -0.3477 0.2588 0.102 Uiso 1 1 calc R U
C17 C -0.0005(5) -0.3708(3) 0.1311(3) 0.1144(13) Uani 1 1 d . .
H17A H 0.0551 -0.4340 0.1049 0.172 Uiso 1 1 calc R U
H17B H -0.0063 -0.3235 0.0923 0.172 Uiso 1 1 calc R U
H17C H -0.0923 -0.4022 0.1374 0.172 Uiso 1 1 calc R U
C18 C 0.4922(3) 0.0764(3) -0.1412(2) 0.0839(9) Uani 1 1 d . .
H18A H 0.5772 0.0953 -0.1664 0.101 Uiso 1 1 calc R U
H18B H 0.5173 0.0457 -0.0928 0.101 Uiso 1 1 calc R U
C19 C 0.4033(5) -0.0120(4) -0.2114(3) 0.1336(16) Uani 1 1 d . .
H19A H 0.4513 -0.0810 -0.2345 0.200 Uiso 1 1 calc R U
H19B H 0.3800 0.0176 -0.2599 0.200 Uiso 1 1 calc R U
H19C H 0.3196 -0.0315 -0.1863 0.200 Uiso 1 1 calc R U
C20 C 0.4433(3) 0.2768(2) -0.14417(17) 0.0666(7) Uani 1 1 d . .
H20A H 0.3608 0.3188 -0.1397 0.080 Uiso 1 1 calc R U
H20B H 0.4554 0.2401 -0.2083 0.080 Uiso 1 1 calc R U
C21 C 0.5654(3) 0.3620(3) -0.1023(2) 0.0828(8) Uani 1 1 d . .
H21A H 0.5746 0.4190 -0.1330 0.124 Uiso 1 1 calc R U
H21B H 0.6479 0.3215 -0.1074 0.124 Uiso 1 1 calc R U
H21C H 0.5530 0.4008 -0.0392 0.124 Uiso 1 1 calc R U
C22 C 0.24621(19) 0.33749(15) 0.32866(12) 0.0368(4) Uani 1 1 d . .
C23 C 0.3725(2) 0.32188(19) 0.28881(14) 0.0475(5) Uani 1 1 d . .
H23 H 0.3757 0.3107 0.2270 0.057 Uiso 1 1 calc R U
C24 C 0.4913(2) 0.32285(19) 0.33997(14) 0.0477(5) Uani 1 1 d . .
H24 H 0.5747 0.3119 0.3122 0.057 Uiso 1 1 calc R U
C25 C 0.4913(2) 0.33982(16) 0.43294(13) 0.0404(4) Uani 1 1 d . .
C26 C 0.3642(2) 0.35604(16) 0.47123(12) 0.0387(4) Uani 1 1 d . .
C27 C 0.2427(2) 0.35471(16) 0.42105(13) 0.0401(4) Uani 1 1 d . .
H27 H 0.1592 0.3652 0.4486 0.048 Uiso 1 1 calc R U
C28 C 0.6147(2) 0.34342(18) 0.49097(14) 0.0467(5) Uani 1 1 d . .
C29 C 0.7525(2) 0.3293(3) 0.45116(17) 0.0709(8) Uani 1 1 d . .
H29A H 0.7404 0.3172 0.3871 0.106 Uiso 1 1 calc R U
H29B H 0.7911 0.2629 0.4605 0.106 Uiso 1 1 calc R U
H29C H 0.8146 0.3987 0.4802 0.106 Uiso 1 1 calc R U
C30 C 0.6004(2) 0.36141(19) 0.57915(15) 0.0517(5) Uani 1 1 d . .
H30 H 0.6796 0.3653 0.6168 0.062 Uiso 1 1 calc R U
C31 C 0.4691(2) 0.3751(2) 0.61868(15) 0.0507(5) Uani 1 1 d . .
C32 C -0.0681(2) 0.27374(16) 0.17074(13) 0.0395(4) Uani 1 1 d . .
C33 C -0.1656(2) 0.2177(2) 0.09827(15) 0.0528(5) Uani 1 1 d . .
H33 H -0.1498 0.1476 0.0544 0.063 Uiso 1 1 calc R U
C34 C -0.2869(3) 0.2696(2) 0.09363(17) 0.0613(6) Uani 1 1 d . .
H34 H -0.3538 0.2337 0.0457 0.074 Uiso 1 1 calc R U
C35 C -0.3112(2) 0.3738(2) 0.15863(17) 0.0593(6) Uani 1 1 d . .
H35 H -0.3941 0.4065 0.1538 0.071 Uiso 1 1 calc R U
C36 C -0.2142(2) 0.42979(19) 0.23041(15) 0.0498(5) Uani 1 1 d . .
H36 H -0.2299 0.4999 0.2743 0.060 Uiso 1 1 calc R U
C37 C -0.0926(2) 0.37764(16) 0.23465(13) 0.0395(4) Uani 1 1 d . .
C38 C 0.0279(2) 0.41820(16) 0.30230(13) 0.0395(4) Uani 1 1 d . .
N1 N 0.12277(16) 0.33660(13) 0.27583(10) 0.0372(4) Uani 1 1 d . .
N2 N -0.0161(3) -0.19760(18) 0.26609(16) 0.0767(7) Uani 1 1 d . .
N3 N 0.4207(2) 0.18576(18) -0.10277(14) 0.0679(6) Uani 1 1 d . .
O1 O 0.19072(19) 0.01824(12) 0.09264(10) 0.0637(5) Uani 1 1 d . .
O2 O 0.04380(16) 0.50642(13) 0.36854(11) 0.0587(4) Uani 1 1 d . .
O3 O 0.35417(15) 0.37373(14) 0.56229(9) 0.0505(4) Uani 1 1 d . .
O4 O 0.44911(19) 0.38927(17) 0.69694(11) 0.0712(5) Uani 1 1 d . .

loop_
_atom_site_aniso_label
_atom_site_aniso_U_11
_atom_site_aniso_U_22
_atom_site_aniso_U_33
_atom_site_aniso_U_23
_atom_site_aniso_U_13
_atom_site_aniso_U_12
C1 0.0401(10) 0.0327(9) 0.0372(9) 0.0121(7) 0.0020(8) 0.0009(7)
C2 0.0413(10) 0.0364(9) 0.0392(10) 0.0146(8) 0.0054(8) 0.0046(8)
C3 0.0603(14) 0.0479(12) 0.0610(13) 0.0250(10) 0.0268(11) 0.0167(10)
C4 0.0666(15) 0.0573(13) 0.0608(13) 0.0325(11) 0.0283(12) 0.0131(11)
C5 0.0669(14) 0.0424(11) 0.0559(13) 0.0243(10) 0.0129(11) 0.0024(10)
C6 0.0809(16) 0.0352(10) 0.0528(12) 0.0156(9) 0.0229(11) 0.0075(10)
C7 0.0573(12) 0.0359(10) 0.0384(10) 0.0133(8) 0.0125(9) 0.0011(9)
C8 0.0613(13) 0.0336(9) 0.0373(10) 0.0122(8) 0.0094(9) -0.0010(9)
C9 0.0756(15) 0.0383(10) 0.0438(11) 0.0113(8) 0.0197(11) 0.0044(10)
C10 0.0587(13) 0.0479(11) 0.0387(10) 0.0168(9) 0.0090(9) -0.0004(10)
C11 0.0634(14) 0.0462(11) 0.0568(13) 0.0304(10) 0.0128(11) 0.0045(10)
C12 0.0602(13) 0.0418(11) 0.0562(12) 0.0233(9) 0.0164(10) 0.0124(9)
C13 0.0442(10) 0.0348(9) 0.0362(9) 0.0132(7) 0.0035(8) 0.0010(8)
C14 0.097(2) 0.0594(15) 0.090(2) 0.0440(14) 0.0271(17) -0.0048(14)
C15 0.150(3) 0.108(3) 0.083(2) 0.055(2) 0.031(2) 0.025(2)
C16 0.128(3) 0.0562(15) 0.082(2) 0.0390(14) 0.0245(19) 0.0052(16)
C17 0.161(4) 0.070(2) 0.114(3) 0.035(2) 0.014(3) -0.001(2)
C18 0.102(2) 0.0816(19) 0.0704(17) 0.0247(15) 0.0395(17) 0.0009(17)
C19 0.170(4) 0.114(3) 0.097(3) 0.008(2) 0.042(3) -0.013(3)
C20 0.0837(18) 0.0740(16) 0.0536(13) 0.0353(12) 0.0210(13) 0.0043(14)
C21 0.092(2) 0.0800(19) 0.086(2) 0.0416(16) 0.0156(17) -0.0008(16)
C22 0.0367(10) 0.0335(9) 0.0404(10) 0.0123(7) 0.0021(8) 0.0040(7)
C23 0.0417(11) 0.0605(13) 0.0369(10) 0.0112(9) 0.0047(9) 0.0050(9)
C24 0.0362(10) 0.0582(12) 0.0455(11) 0.0108(9) 0.0079(9) 0.0089(9)
C25 0.0383(10) 0.0382(10) 0.0429(10) 0.0103(8) 0.0035(8) 0.0060(8)
C26 0.0437(11) 0.0378(9) 0.0379(9) 0.0162(8) 0.0055(8) 0.0046(8)
C27 0.0366(10) 0.0425(10) 0.0463(11) 0.0201(8) 0.0092(8) 0.0071(8)
C28 0.0441(11) 0.0452(11) 0.0487(11) 0.0115(9) 0.0025(9) 0.0093(9)
C29 0.0393(12) 0.103(2) 0.0578(14) 0.0074(13) -0.0031(11) 0.0203(13)
C30 0.0502(13) 0.0573(13) 0.0485(12) 0.0185(10) -0.0048(10) 0.0122(10)
C31 0.0576(13) 0.0558(12) 0.0455(12) 0.0252(10) 0.0024(10) 0.0101(10)
C32 0.0418(10) 0.0374(9) 0.0419(10) 0.0175(8) 0.0021(8) 0.0002(8)
C33 0.0562(13) 0.0515(12) 0.0461(11) 0.0129(9) -0.0059(10) -0.0032(10)
C34 0.0520(14) 0.0709(15) 0.0599(14) 0.0253(12) -0.0157(11) -0.0052(12)
C35 0.0421(12) 0.0720(16) 0.0728(16) 0.0362(13) -0.0008(11) 0.0089(11)
C36 0.0462(12) 0.0472(11) 0.0608(13) 0.0230(10) 0.0060(10) 0.0088(9)
C37 0.0390(10) 0.0377(9) 0.0454(10) 0.0186(8) 0.0045(8) 0.0032(8)
C38 0.0409(10) 0.0328(9) 0.0447(10) 0.0124(8) 0.0037(8) 0.0043(8)
N1 0.0374(8) 0.0337(8) 0.0388(8) 0.0096(6) 0.0016(7) 0.0051(6)
N2 0.1147(19) 0.0471(11) 0.0845(15) 0.0374(10) 0.0450(14) 0.0134(11)
N3 0.0963(16) 0.0568(12) 0.0602(12) 0.0267(9) 0.0389(11) 0.0121(11)
O1 0.1055(13) 0.0328(7) 0.0582(9) 0.0164(6) 0.0429(9) 0.0100(8)
O2 0.0598(10) 0.0436(8) 0.0598(9) -0.0015(7) -0.0050(7) 0.0140(7)
O3 0.0483(8) 0.0691(9) 0.0419(8) 0.0271(7) 0.0074(6) 0.0120(7)
O4 0.0756(12) 0.1019(14) 0.0495(9) 0.0402(9) 0.0064(8) 0.0202(10)

loop_
_atom_type_symbol
_atom_type_description
_atom_type_scat_dispersion_real
_atom_type_scat_dispersion_imag
_atom_type_scat_source
C C 0.0033 0.0016 'International Tables Vol C Tables 4.2.6.8 and 6.1.1.4'
H H 0.0000 0.0000 'International Tables Vol C Tables 4.2.6.8 and 6.1.1.4'
N N 0.0061 0.0033 'International Tables Vol C Tables 4.2.6.8 and 6.1.1.4'
O O 0.0106 0.0060 'International Tables Vol C Tables 4.2.6.8 and 6.1.1.4'

loop_
_geom_angle_atom_site_label_1
_geom_angle_atom_site_label_2
_geom_angle_atom_site_label_3
_geom_angle
N1 C1 C2 110.51(14)
N1 C1 C13 113.07(14)
C2 C1 C13 109.98(15)
N1 C1 C32 100.02(14)
C2 C1 C32 111.69(15)
C13 C1 C32 111.26(15)
C7 C2 C3 115.58(17)
C7 C2 C1 122.68(16)
C3 C2 C1 121.71(17)
C4 C3 C2 123.0(2)
C4 C3 H3 118.5
C2 C3 H3 118.5
C3 C4 C5 120.7(2)
C3 C4 H4 119.7
C5 C4 H4 119.7
N2 C5 C6 121.3(2)
N2 C5 C4 121.7(2)
C6 C5 C4 117.00(18)
C7 C6 C5 120.36(19)
C7 C6 H6 119.8
C5 C6 H6 119.8
C2 C7 O1 122.85(16)
C2 C7 C6 123.27(18)
O1 C7 C6 113.88(17)
C13 C8 O1 123.15(17)
C13 C8 C9 122.82(18)
O1 C8 C9 114.03(17)
C10 C9 C8 121.05(19)
C10 C9 H9 119.5
C8 C9 H9 119.5
N3 C10 C9 121.1(2)
N3 C10 C11 122.21(19)
C9 C10 C11 116.64(19)
C12 C11 C10 121.00(19)
C12 C11 H11 119.5
C10 C11 H11 119.5
C11 C12 C13 122.67(19)
C11 C12 H12 118.7
C13 C12 H12 118.7
C8 C13 C12 115.81(18)
C8 C13 C1 122.61(16)
C12 C13 C1 121.58(17)
N2 C14 C15 113.5(3)
N2 C14 H14A 108.9
C15 C14 H14A 108.9
N2 C14 H14B 108.9
C15 C14 H14B 108.9
H14A C14 H14B 107.7
C14 C15 H15A 109.5
C14 C15 H15B 109.5
H15A C15 H15B 109.5
C14 C15 H15C 109.5
H15A C15 H15C 109.5
H15B C15 H15C 109.5
C17 C16 N2 113.0(3)
C17 C16 H16A 109.0
N2 C16 H16A 109.0
C17 C16 H16B 109.0
N2 C16 H16B 109.0
H16A C16 H16B 107.8
C16 C17 H17A 109.5
C16 C17 H17B 109.5
H17A C17 H17B 109.5
C16 C17 H17C 109.5
H17A C17 H17C 109.5
H17B C17 H17C 109.5
C19 C18 N3 111.2(3)
C19 C18 H18A 109.4
N3 C18 H18A 109.4
C19 C18 H18B 109.4
N3 C18 H18B 109.4
H18A C18 H18B 108.0
C18 C19 H19A 109.5
C18 C19 H19B 109.5
H19A C19 H19B 109.5
C18 C19 H19C 109.5
H19A C19 H19C 109.5
H19B C19 H19C 109.5
N3 C20 C21 113.8(2)
N3 C20 H20A 108.8
C21 C20 H20A 108.8
N3 C20 H20B 108.8
C21 C20 H20B 108.8
H20A C20 H20B 107.7
C20 C21 H21A 109.5
C20 C21 H21B 109.5
H21A C21 H21B 109.5
C20 C21 H21C 109.5
H21A C21 H21C 109.5
H21B C21 H21C 109.5
C27 C22 C23 119.40(17)
C27 C22 N1 120.16(17)
C23 C22 N1 120.43(17)
C24 C23 C22 120.27(19)
C24 C23 H23 119.9
C22 C23 H23 119.9
C23 C24 C25 121.72(19)
C23 C24 H24 119.1
C25 C24 H24 119.1
C26 C25 C24 116.93(18)
C26 C25 C28 118.95(18)
C24 C25 C28 124.12(18)
O3 C26 C27 116.45(17)
O3 C26 C25 121.03(17)
C27 C26 C25 122.52(18)
C26 C27 C22 119.16(18)
C26 C27 H27 120.4
C22 C27 H27 120.4
C30 C28 C25 118.1(2)
C30 C28 C29 122.5(2)
C25 C28 C29 119.48(19)
C28 C29 H29A 109.5
C28 C29 H29B 109.5
H29A C29 H29B 109.5
C28 C29 H29C 109.5
H29A C29 H29C 109.5
H29B C29 H29C 109.5
C28 C30 C31 123.3(2)
C28 C30 H30 118.3
C31 C30 H30 118.3
O4 C31 O3 116.2(2)
O4 C31 C30 126.5(2)
O3 C31 C30 117.30(18)
C37 C32 C33 120.51(19)
C37 C32 C1 111.34(16)
C33 C32 C1 128.15(18)
C34 C33 C32 117.6(2)
C34 C33 H33 121.2
C32 C33 H33 121.2
C33 C34 C35 121.5(2)
C33 C34 H34 119.2
C35 C34 H34 119.2
C36 C35 C34 120.9(2)
C36 C35 H35 119.6
C34 C35 H35 119.6
C35 C36 C37 117.4(2)
C35 C36 H36 121.3
C37 C36 H36 121.3
C32 C37 C36 122.04(19)
C32 C37 C38 109.04(17)
C36 C37 C38 128.92(18)
O2 C38 N1 125.57(18)
O2 C38 C37 127.85(18)
N1 C38 C37 106.57(15)
C38 N1 C22 123.81(15)
C38 N1 C1 112.97(14)
C22 N1 C1 122.57(14)
C5 N2 C14 121.6(2)
C5 N2 C16 120.4(2)
C14 N2 C16 117.8(2)
C10 N3 C20 121.7(2)
C10 N3 C18 121.27(19)
C20 N3 C18 117.04(19)
C8 O1 C7 118.56(15)
C26 O3 C31 121.30(16)

loop_
_geom_bond_atom_site_label_1
_geom_bond_atom_site_label_2
_geom_bond_distance
C1 N1 1.506(2)
C1 C2 1.510(2)
C1 C13 1.512(3)
C1 C32 1.513(3)
C2 C7 1.372(3)
C2 C3 1.390(3)
C3 C4 1.367(3)
C3 H3 0.9300
C4 C5 1.398(3)
C4 H4 0.9300
C5 N2 1.382(3)
C5 C6 1.397(3)
C6 C7 1.380(3)
C6 H6 0.9300
C7 O1 1.379(2)
C8 C13 1.370(3)
C8 O1 1.373(2)
C8 C9 1.387(3)
C9 C10 1.386(3)
C9 H9 0.9300
C10 N3 1.375(3)
C10 C11 1.403(3)
C11 C12 1.370(3)
C11 H11 0.9300
C12 C13 1.394(3)
C12 H12 0.9300
C14 N2 1.449(3)
C14 C15 1.484(4)
C14 H14A 0.9700
C14 H14B 0.9700
C15 H15A 0.9600
C15 H15B 0.9600
C15 H15C 0.9600
C16 C17 1.458(5)
C16 N2 1.496(4)
C16 H16A 0.9700
C16 H16B 0.9700
C17 H17A 0.9600
C17 H17B 0.9600
C17 H17C 0.9600
C18 C19 1.446(5)
C18 N3 1.502(4)
C18 H18A 0.9700
C18 H18B 0.9700
C19 H19A 0.9600
C19 H19B 0.9600
C19 H19C 0.9600
C20 N3 1.454(3)
C20 C21 1.478(4)
C20 H20A 0.9700
C20 H20B 0.9700
C21 H21A 0.9600
C21 H21B 0.9600
C21 H21C 0.9600
C22 C27 1.388(3)
C22 C23 1.394(3)
C22 N1 1.413(2)
C23 C24 1.362(3)
C23 H23 0.9300
C24 C25 1.396(3)
C24 H24 0.9300
C25 C26 1.390(3)
C25 C28 1.450(3)
C26 O3 1.374(2)
C26 C27 1.374(3)
C27 H27 0.9300
C28 C30 1.335(3)
C28 C29 1.494(3)
C29 H29A 0.9600
C29 H29B 0.9600
C29 H29C 0.9600
C30 C31 1.434(3)
C30 H30 0.9300
C31 O4 1.202(3)
C31 O3 1.378(3)
C32 C37 1.374(3)
C32 C33 1.388(3)
C33 C34 1.381(3)
C33 H33 0.9300
C34 C35 1.383(4)
C34 H34 0.9300
C35 C36 1.378(3)
C35 H35 0.9300
C36 C37 1.384(3)
C36 H36 0.9300
C37 C38 1.471(3)
C38 O2 1.215(2)
C38 N1 1.377(2)

loop_
_geom_torsion_atom_site_label_1
_geom_torsion_atom_site_label_2
_geom_torsion_atom_site_label_3
_geom_torsion_atom_site_label_4
_geom_torsion
N1 C1 C2 C7 -130.20(19)
C13 C1 C2 C7 -4.7(3)
C32 C1 C2 C7 119.4(2)
N1 C1 C2 C3 51.8(2)
C13 C1 C2 C3 177.32(18)
C32 C1 C2 C3 -58.6(2)
C7 C2 C3 C4 -1.9(3)
C1 C2 C3 C4 176.2(2)
C2 C3 C4 C5 -0.2(4)
C3 C4 C5 N2 -179.1(2)
C3 C4 C5 C6 2.4(4)
N2 C5 C6 C7 179.1(2)
C4 C5 C6 C7 -2.5(4)
C3 C2 C7 O1 -177.7(2)
C1 C2 C7 O1 4.2(3)
C3 C2 C7 C6 1.9(3)
C1 C2 C7 C6 -176.2(2)
C5 C6 C7 C2 0.3(4)
C5 C6 C7 O1 179.9(2)
C13 C8 C9 C10 -1.0(3)
O1 C8 C9 C10 179.1(2)
C8 C9 C10 N3 179.9(2)
C8 C9 C10 C11 1.4(3)
N3 C10 C11 C12 -179.8(2)
C9 C10 C11 C12 -1.3(3)
C10 C11 C12 C13 0.7(4)
O1 C8 C13 C12 -179.76(19)
C9 C8 C13 C12 0.2(3)
O1 C8 C13 C1 0.0(3)
C9 C8 C13 C1 -179.96(19)
C11 C12 C13 C8 -0.1(3)
C11 C12 C13 C1 -179.90(19)
N1 C1 C13 C8 126.72(19)
C2 C1 C13 C8 2.6(2)
C32 C1 C13 C8 -121.6(2)
N1 C1 C13 C12 -53.5(2)
C2 C1 C13 C12 -177.57(18)
C32 C1 C13 C12 58.1(2)
C27 C22 C23 C24 0.4(3)
N1 C22 C23 C24 179.96(18)
C22 C23 C24 C25 -0.3(3)
C23 C24 C25 C26 -0.2(3)
C23 C24 C25 C28 -179.05(19)
C24 C25 C26 O3 -179.80(17)
C28 C25 C26 O3 -0.9(3)
C24 C25 C26 C27 0.6(3)
C28 C25 C26 C27 179.53(17)
O3 C26 C27 C22 179.84(16)
C25 C26 C27 C22 -0.5(3)
C23 C22 C27 C26 0.0(3)
N1 C22 C27 C26 -179.56(16)
C26 C25 C28 C30 0.5(3)
C24 C25 C28 C30 179.4(2)
C26 C25 C28 C29 -178.4(2)
C24 C25 C28 C29 0.5(3)
C25 C28 C30 C31 1.2(3)
C29 C28 C30 C31 -179.9(2)
C28 C30 C31 O4 178.5(2)
C28 C30 C31 O3 -2.5(3)
N1 C1 C32 C37 -1.99(19)
C2 C1 C32 C37 114.97(17)
C13 C1 C32 C37 -121.71(17)
N1 C1 C32 C33 178.05(19)
C2 C1 C32 C33 -65.0(2)
C13 C1 C32 C33 58.3(2)
C37 C32 C33 C34 -0.5(3)
C1 C32 C33 C34 179.5(2)
C32 C33 C34 C35 0.0(3)
C33 C34 C35 C36 0.3(4)
C34 C35 C36 C37 -0.1(3)
C33 C32 C37 C36 0.7(3)
C1 C32 C37 C36 -179.25(17)
C33 C32 C37 C38 -179.04(18)
C1 C32 C37 C38 1.0(2)
C35 C36 C37 C32 -0.4(3)
C35 C36 C37 C38 179.3(2)
C32 C37 C38 O2 180.0(2)
C36 C37 C38 O2 0.2(3)
C32 C37 C38 N1 0.6(2)
C36 C37 C38 N1 -179.15(19)
O2 C38 N1 C22 7.8(3)
C37 C38 N1 C22 -172.87(16)
O2 C38 N1 C1 178.65(19)
C37 C38 N1 C1 -2.0(2)
C27 C22 N1 C38 45.7(2)
C23 C22 N1 C38 -133.9(2)
C27 C22 N1 C1 -124.35(18)
C23 C22 N1 C1 56.1(2)
C2 C1 N1 C38 -115.41(17)
C13 C1 N1 C38 120.81(17)
C32 C1 N1 C38 2.41(19)
C2 C1 N1 C22 55.6(2)
C13 C1 N1 C22 -68.2(2)
C32 C1 N1 C22 173.44(16)
C6 C5 N2 C14 -174.0(2)
C4 C5 N2 C14 7.5(4)
C6 C5 N2 C16 10.8(4)
C4 C5 N2 C16 -167.6(3)
C15 C14 N2 C5 -90.9(3)
C15 C14 N2 C16 84.4(3)
C17 C16 N2 C5 -86.8(3)
C17 C16 N2 C14 97.9(3)
C9 C10 N3 C20 172.0(2)
C11 C10 N3 C20 -9.6(4)
C9 C10 N3 C18 -7.2(4)
C11 C10 N3 C18 171.2(2)
C21 C20 N3 C10 91.5(3)
C21 C20 N3 C18 -89.3(3)
C19 C18 N3 C10 86.8(3)
C19 C18 N3 C20 -92.5(3)
C13 C8 O1 C7 -1.1(3)
C9 C8 O1 C7 178.87(19)
C2 C7 O1 C8 -1.0(3)
C6 C7 O1 C8 179.34(19)
C27 C26 O3 C31 179.11(17)
C25 C26 O3 C31 -0.5(3)
O4 C31 O3 C26 -178.80(19)
C30 C31 O3 C26 2.1(3)
